data_7159822
loop_
_publ_author_name
'Chamakiya, Chirag A.'
'Chothani, Savankumar R.'
'Joshi, Rupal J.'
'Bhalodia, Jasmin'
'Ambasana, Mrunal A.'
'Bapodra, Atul H.'
'Kapuriya, Naval'

_publ_section_title
;
 Efficient and metal-free synthesis of 2-aroyl 7-azaindoles <i>via</i>
 thermally induced denitrogenative intramolecular annulation of
 1,2,3,4-tetrazolopyridines.
;
_journal_issue 11
_journal_name_full 'Organic &amp; biomolecular chemistry'
_journal_page_first 2192
_journal_page_last 2196
_journal_paper_doi 10.1039/d4ob00078a
_journal_volume 22
_journal_year 2024
_chemical_formula_moiety 'C20 H14 N2 O'
_chemical_formula_sum 'C20 H14 N2 O'
_chemical_formula_weight 298.33
_space_group_crystal_system triclinic
_space_group_IT_number 2
_space_group_name_Hall '-P 1'
_space_group_name_H-M_alt 'P -1'
_atom_sites_solution_hydrogens geom
_atom_sites_solution_primary iterative
_audit_block_doi 10.5517/ccdc.csd.cc2hmynr
_audit_creation_date 2021-12-02
_audit_creation_method
;
Olex2 1.3
(compiled 2020.11.12 svn.r5f609507 for OlexSys, GUI svn.r6408)
;
_audit_update_record
;
2023-12-09 deposited with the CCDC.	2024-02-20 downloaded from the CCDC.
;
_cell_angle_alpha 80.01(2)
_cell_angle_beta 88.13(2)
_cell_angle_gamma 87.10(2)
_cell_formula_units_Z 2
_cell_length_a 4.045(3)
_cell_length_b 12.408(11)
_cell_length_c 15.626(14)
_cell_measurement_temperature 273(2)
_cell_volume 771.2(11)
_computing_molecular_graphics 'Olex2 1.3 (Dolomanov et al., 2009)'
_computing_publication_material 'Olex2 1.3 (Dolomanov et al., 2009)'
_computing_structure_refinement 'SHELXL 2018/3 (Sheldrick, 2015)'
_computing_structure_solution 'olex2.solve 1.3 (Bourhis et al., 2015)'
_diffrn_ambient_temperature 273.15
_diffrn_measured_fraction_theta_full 0.990
_diffrn_measured_fraction_theta_max 0.972
_diffrn_radiation_type MoK\a
_diffrn_radiation_wavelength 0.71073
_diffrn_reflns_av_R_equivalents 0.0397
_diffrn_reflns_av_unetI/netI 0.0289
_diffrn_reflns_Laue_measured_fraction_full 0.990
_diffrn_reflns_Laue_measured_fraction_max 0.972
_diffrn_reflns_limit_h_max 5
_diffrn_reflns_limit_h_min -3
_diffrn_reflns_limit_k_max 16
_diffrn_reflns_limit_k_min -16
_diffrn_reflns_limit_l_max 20
_diffrn_reflns_limit_l_min -21
_diffrn_reflns_number 17994
_diffrn_reflns_point_group_measured_fraction_full 0.990
_diffrn_reflns_point_group_measured_fraction_max 0.972
_diffrn_reflns_theta_full 25.242
_diffrn_reflns_theta_max 28.756
_diffrn_reflns_theta_min 2.301
_exptl_absorpt_coefficient_mu 0.081
_exptl_crystal_colour COLOURLESS
_exptl_crystal_density_diffrn 1.285
_exptl_crystal_description PLATE
_exptl_crystal_F_000 312
_exptl_crystal_size_max 0.435
_exptl_crystal_size_mid 0.249
_exptl_crystal_size_min 0.043
_refine_diff_density_max 0.232
_refine_diff_density_min -0.185
_refine_diff_density_rms 0.050
_refine_ls_extinction_coef 0.15(3)
_refine_ls_extinction_expression Fc^*^=kFc[1+0.001xFc^2^\l^3^/sin(2\q)]^-1/4^
_refine_ls_extinction_method 'SHELXL-2018/3 (Sheldrick 2018)'
_refine_ls_goodness_of_fit_ref 1.050
_refine_ls_hydrogen_treatment constr
_refine_ls_matrix_type full
_refine_ls_number_parameters 209
_refine_ls_number_reflns 3901
_refine_ls_number_restraints 0
_refine_ls_restrained_S_all 1.050
_refine_ls_R_factor_all 0.0557
_refine_ls_R_factor_gt 0.0463
_refine_ls_shift/su_max 0.000
_refine_ls_shift/su_mean 0.000
_refine_ls_structure_factor_coef Fsqd
_refine_ls_weighting_details 'w=1/[\s^2^(Fo^2^)+(0.0720P)^2^+0.1148P] where P=(Fo^2^+2Fc^2^)/3'
_refine_ls_weighting_scheme calc
_refine_ls_wR_factor_gt 0.1286
_refine_ls_wR_factor_ref 0.1379
_reflns_Friedel_coverage 0.000
_reflns_number_gt 3231
_reflns_number_total 3901
_reflns_threshold_expression 'I > 2\s(I)'
_cod_data_source_file d4ob00078a2.cif
_cod_data_source_block cmp_2a_m_a
_cod_depositor_comments 'Adding full bibliography for 7159822.cif.'
_cod_original_cell_volume 771.2(12)
_cod_database_code 7159822
_shelx_shelxl_version_number 2018/3
_shelx_space_group_comment
;
The symmetry employed for this shelxl refinement is uniquely defined
by the following loop, which should always be used as a source of
symmetry information in preference to the above space-group names.
They are only intended as comments.
;
_olex2_refinement_description
;
1. Fixed Uiso
 At 1.2 times of:
  All C(H) groups, All N(H) groups
2.a Aromatic/amide H refined with riding coordinates:
 N21(H21), C3(H3), C5(H5), C6(H6), C10(H10), C11(H11), C12(H12), C13(H13),
 C14(H14), C16(H16), C17(H17), C18(H18), C19(H19), C20(H20)
;
_olex2_submission_special_instructions 'No special instructions were received'

loop_
_space_group_symop_operation_xyz
'x, y, z'
'-x, -y, -z'

loop_
_atom_site_label
_atom_site_type_symbol
_atom_site_fract_x
_atom_site_fract_y
_atom_site_fract_z
_atom_site_U_iso_or_equiv
_atom_site_adp_type
_atom_site_occupancy
_atom_site_site_symmetry_order
_atom_site_calc_flag
_atom_site_refinement_flags_posn
_atom_site_refinement_flags_adp
_atom_site_refinement_flags_occupancy
_atom_site_disorder_assembly
_atom_site_disorder_group
O23 O 0.1054(3) 0.98520(8) 0.75627(6) 0.0664(3) Uani 1 1 d . . . . .
N21 N 0.1940(2) 0.91239(7) 0.59865(6) 0.0394(2) Uani 1 1 d . . . . .
H21 H 0.071551 0.971754 0.593626 0.047 Uiso 1 1 calc R U . . .
N22 N 0.2467(2) 0.89698(7) 0.44725(6) 0.0394(2) Uani 1 1 d . . . . .
C1 C 0.3075(3) 0.86152(8) 0.53204(7) 0.0354(2) Uani 1 1 d . . . . .
C2 C 0.5009(3) 0.76558(9) 0.56670(7) 0.0368(3) Uani 1 1 d . . . . .
C3 C 0.6409(3) 0.70259(9) 0.50701(7) 0.0393(3) Uani 1 1 d . . . . .
H3 H 0.768998 0.639119 0.526070 0.047 Uiso 1 1 calc R U . . .
C4 C 0.5845(3) 0.73678(9) 0.41895(7) 0.0369(3) Uani 1 1 d . . . . .
C5 C 0.3871(3) 0.83462(9) 0.39324(7) 0.0390(3) Uani 1 1 d . . . . .
H5 H 0.353111 0.856902 0.334105 0.047 Uiso 1 1 calc R U . . .
C6 C 0.4991(3) 0.76205(9) 0.65852(7) 0.0404(3) Uani 1 1 d . . . . .
H6 H 0.605534 0.709117 0.699186 0.049 Uiso 1 1 calc R U . . .
C7 C 0.3093(3) 0.85223(9) 0.67566(7) 0.0387(3) Uani 1 1 d . . . . .
C8 C 0.2354(3) 0.89355(10) 0.75745(7) 0.0445(3) Uani 1 1 d . . . . .
C9 C 0.3277(3) 0.82225(11) 0.84188(8) 0.0463(3) Uani 1 1 d . . . . .
C10 C 0.2751(4) 0.71090(11) 0.85825(8) 0.0530(3) Uani 1 1 d . . . . .
H10 H 0.186808 0.678014 0.815502 0.064 Uiso 1 1 calc R U . . .
C11 C 0.3539(4) 0.64802(14) 0.93850(10) 0.0665(4) Uani 1 1 d . . . . .
H11 H 0.314588 0.573621 0.949328 0.080 Uiso 1 1 calc R U . . .
C12 C 0.4892(4) 0.69528(17) 1.00164(10) 0.0723(5) Uani 1 1 d . . . . .
H12 H 0.545520 0.652642 1.054597 0.087 Uiso 1 1 calc R U . . .
C13 C 0.5413(5) 0.80573(18) 0.98653(10) 0.0766(5) Uani 1 1 d . . . . .
H13 H 0.631641 0.837653 1.029531 0.092 Uiso 1 1 calc R U . . .
C14 C 0.4594(4) 0.87017(14) 0.90699(9) 0.0624(4) Uani 1 1 d . . . . .
H14 H 0.492478 0.944974 0.897382 0.075 Uiso 1 1 calc R U . . .
C15 C 0.7278(3) 0.67498(9) 0.35156(7) 0.0383(3) Uani 1 1 d . . . . .
C16 C 0.7614(3) 0.56079(10) 0.36829(8) 0.0459(3) Uani 1 1 d . . . . .
H16 H 0.689846 0.522685 0.421687 0.055 Uiso 1 1 calc R U . . .
C17 C 0.9007(4) 0.50327(11) 0.30609(9) 0.0545(3) Uani 1 1 d . . . . .
H17 H 0.920571 0.427182 0.318200 0.065 Uiso 1 1 calc R U . . .
C18 C 1.0101(4) 0.55854(13) 0.22618(9) 0.0579(4) Uani 1 1 d . . . . .
H18 H 1.104772 0.519930 0.184893 0.069 Uiso 1 1 calc R U . . .
C19 C 0.9770(4) 0.67144(12) 0.20853(8) 0.0546(3) Uani 1 1 d . . . . .
H19 H 1.049452 0.708956 0.155004 0.065 Uiso 1 1 calc R U . . .
C20 C 0.8359(3) 0.72962(10) 0.27023(8) 0.0462(3) Uani 1 1 d . . . . .
H20 H 0.813282 0.805621 0.257261 0.055 Uiso 1 1 calc R U . . .

loop_
_atom_site_aniso_label
_atom_site_aniso_U_11
_atom_site_aniso_U_22
_atom_site_aniso_U_33
_atom_site_aniso_U_23
_atom_site_aniso_U_13
_atom_site_aniso_U_12
O23 0.1041(9) 0.0432(5) 0.0503(5) -0.0105(4) 0.0035(5) 0.0172(5)
N21 0.0508(6) 0.0305(4) 0.0356(5) -0.0043(3) 0.0007(4) 0.0048(4)
N22 0.0494(6) 0.0323(5) 0.0354(5) -0.0035(4) -0.0022(4) 0.0028(4)
C1 0.0406(6) 0.0297(5) 0.0351(5) -0.0037(4) -0.0007(4) -0.0003(4)
C2 0.0406(6) 0.0337(5) 0.0351(5) -0.0040(4) -0.0013(4) 0.0018(4)
C3 0.0431(6) 0.0346(5) 0.0391(6) -0.0052(4) -0.0018(4) 0.0046(4)
C4 0.0403(6) 0.0345(5) 0.0364(5) -0.0080(4) 0.0003(4) -0.0012(4)
C5 0.0474(6) 0.0349(5) 0.0341(5) -0.0046(4) -0.0021(4) -0.0006(4)
C6 0.0470(6) 0.0380(6) 0.0346(5) -0.0035(4) -0.0020(4) 0.0054(5)
C7 0.0459(6) 0.0352(5) 0.0339(5) -0.0040(4) 0.0000(4) 0.0000(4)
C8 0.0560(7) 0.0391(6) 0.0380(6) -0.0072(4) 0.0033(5) 0.0017(5)
C9 0.0515(7) 0.0515(7) 0.0354(5) -0.0090(5) 0.0032(5) 0.0062(5)
C10 0.0636(8) 0.0525(7) 0.0403(6) -0.0032(5) 0.0000(5) 0.0051(6)
C11 0.0787(10) 0.0637(9) 0.0490(8) 0.0069(6) 0.0043(7) 0.0130(8)
C12 0.0762(11) 0.0951(13) 0.0386(7) 0.0006(7) -0.0017(6) 0.0209(9)
C13 0.0812(11) 0.1087(15) 0.0434(8) -0.0248(8) -0.0111(7) 0.0099(10)
C14 0.0744(10) 0.0694(9) 0.0469(7) -0.0205(6) -0.0013(6) 0.0007(7)
C15 0.0400(6) 0.0384(6) 0.0376(5) -0.0100(4) -0.0020(4) 0.0005(4)
C16 0.0521(7) 0.0405(6) 0.0457(6) -0.0103(5) 0.0017(5) 0.0016(5)
C17 0.0619(8) 0.0451(7) 0.0597(8) -0.0206(6) -0.0018(6) 0.0065(6)
C18 0.0591(8) 0.0677(9) 0.0523(7) -0.0290(7) 0.0021(6) 0.0069(7)
C19 0.0592(8) 0.0669(9) 0.0387(6) -0.0135(6) 0.0044(5) -0.0024(6)
C20 0.0541(7) 0.0447(6) 0.0397(6) -0.0076(5) -0.0002(5) -0.0014(5)

loop_
_atom_type_symbol
_atom_type_description
_atom_type_scat_dispersion_real
_atom_type_scat_dispersion_imag
_atom_type_scat_source
C C 0.0033 0.0016 'International Tables Vol C Tables 4.2.6.8 and 6.1.1.4'
H H 0.0000 0.0000 'International Tables Vol C Tables 4.2.6.8 and 6.1.1.4'
N N 0.0061 0.0033 'International Tables Vol C Tables 4.2.6.8 and 6.1.1.4'
O O 0.0106 0.0060 'International Tables Vol C Tables 4.2.6.8 and 6.1.1.4'

loop_
_geom_angle_atom_site_label_1
_geom_angle_atom_site_label_2
_geom_angle_atom_site_label_3
_geom_angle
_geom_angle_site_symmetry_1
_geom_angle_site_symmetry_3
_geom_angle_publ_flag
C1 N21 H21 125.8 . . ?
C1 N21 C7 108.36(11) . . ?
C7 N21 H21 125.8 . . ?
C5 N22 C1 114.82(11) . . ?
N21 C1 C2 108.95(11) . . ?
N22 C1 N21 125.22(11) . . ?
N22 C1 C2 125.83(10) . . ?
C1 C2 C6 105.93(10) . . ?
C3 C2 C1 116.96(11) . . ?
C3 C2 C6 137.11(11) . . ?
C2 C3 H3 120.6 . . ?
C4 C3 C2 118.86(11) . . ?
C4 C3 H3 120.6 . . ?
C3 C4 C5 118.30(10) . . ?
C3 C4 C15 122.00(11) . . ?
C5 C4 C15 119.69(11) . . ?
N22 C5 C4 125.22(11) . . ?
N22 C5 H5 117.4 . . ?
C4 C5 H5 117.4 . . ?
C2 C6 H6 126.4 . . ?
C7 C6 C2 107.14(10) . . ?
C7 C6 H6 126.4 . . ?
N21 C7 C6 109.62(11) . . ?
N21 C7 C8 119.01(11) . . ?
C6 C7 C8 131.26(11) . . ?
O23 C8 C7 120.40(11) . . ?
O23 C8 C9 120.74(11) . . ?
C7 C8 C9 118.84(12) . . ?
C10 C9 C8 121.93(12) . . ?
C10 C9 C14 118.99(13) . . ?
C14 C9 C8 119.04(14) . . ?
C9 C10 H10 119.9 . . ?
C9 C10 C11 120.30(14) . . ?
C11 C10 H10 119.9 . . ?
C10 C11 H11 119.8 . . ?
C12 C11 C10 120.39(17) . . ?
C12 C11 H11 119.8 . . ?
C11 C12 H12 120.0 . . ?
C11 C12 C13 119.97(15) . . ?
C13 C12 H12 120.0 . . ?
C12 C13 H13 119.8 . . ?
C12 C13 C14 120.36(16) . . ?
C14 C13 H13 119.8 . . ?
C9 C14 H14 120.0 . . ?
C13 C14 C9 119.97(17) . . ?
C13 C14 H14 120.0 . . ?
C16 C15 C4 120.82(11) . . ?
C16 C15 C20 118.03(11) . . ?
C20 C15 C4 121.14(12) . . ?
C15 C16 H16 119.6 . . ?
C17 C16 C15 120.84(13) . . ?
C17 C16 H16 119.6 . . ?
C16 C17 H17 119.8 . . ?
C18 C17 C16 120.50(14) . . ?
C18 C17 H17 119.8 . . ?
C17 C18 H18 120.3 . . ?
C19 C18 C17 119.33(12) . . ?
C19 C18 H18 120.3 . . ?
C18 C19 H19 119.7 . . ?
C18 C19 C20 120.54(13) . . ?
C20 C19 H19 119.7 . . ?
C15 C20 H20 119.6 . . ?
C19 C20 C15 120.76(13) . . ?
C19 C20 H20 119.6 . . ?

loop_
_geom_bond_atom_site_label_1
_geom_bond_atom_site_label_2
_geom_bond_distance
_geom_bond_site_symmetry_2
_geom_bond_publ_flag
O23 C8 1.2259(18) . ?
N21 H21 0.8600 . ?
N21 C1 1.3639(16) . ?
N21 C7 1.3829(17) . ?
N22 C1 1.3483(18) . ?
N22 C5 1.3358(16) . ?
C1 C2 1.4254(17) . ?
C2 C3 1.4055(17) . ?
C2 C6 1.428(2) . ?
C3 H3 0.9300 . ?
C3 C4 1.3906(19) . ?
C4 C5 1.4234(18) . ?
C4 C15 1.4927(17) . ?
C5 H5 0.9300 . ?
C6 H6 0.9300 . ?
C6 C7 1.3845(18) . ?
C7 C8 1.4740(19) . ?
C8 C9 1.502(2) . ?
C9 C10 1.387(2) . ?
C9 C14 1.396(2) . ?
C10 H10 0.9300 . ?
C10 C11 1.395(2) . ?
C11 H11 0.9300 . ?
C11 C12 1.373(3) . ?
C12 H12 0.9300 . ?
C12 C13 1.375(3) . ?
C13 H13 0.9300 . ?
C13 C14 1.396(2) . ?
C14 H14 0.9300 . ?
C15 C16 1.396(2) . ?
C15 C20 1.4004(19) . ?
C16 H16 0.9300 . ?
C16 C17 1.3913(19) . ?
C17 H17 0.9300 . ?
C17 C18 1.387(2) . ?
C18 H18 0.9300 . ?
C18 C19 1.381(2) . ?
C19 H19 0.9300 . ?
C19 C20 1.3929(19) . ?
C20 H20 0.9300 . ?

loop_
_geom_torsion_atom_site_label_1
_geom_torsion_atom_site_label_2
_geom_torsion_atom_site_label_3
_geom_torsion_atom_site_label_4
_geom_torsion
_geom_torsion_site_symmetry_1
_geom_torsion_site_symmetry_2
_geom_torsion_site_symmetry_3
_geom_torsion_site_symmetry_4
_geom_torsion_publ_flag
O23 C8 C9 C10 138.52(15) . . . . ?
O23 C8 C9 C14 -39.1(2) . . . . ?
N21 C1 C2 C3 -179.64(10) . . . . ?
N21 C1 C2 C6 -0.41(13) . . . . ?
N21 C7 C8 O23 -7.84(19) . . . . ?
N21 C7 C8 C9 173.26(11) . . . . ?
N22 C1 C2 C3 0.13(17) . . . . ?
N22 C1 C2 C6 179.36(11) . . . . ?
C1 N21 C7 C6 0.12(13) . . . . ?
C1 N21 C7 C8 176.71(10) . . . . ?
C1 N22 C5 C4 0.79(17) . . . . ?
C1 C2 C3 C4 0.10(16) . . . . ?
C1 C2 C6 C7 0.47(13) . . . . ?
C2 C3 C4 C5 0.11(16) . . . . ?
C2 C3 C4 C15 179.29(10) . . . . ?
C2 C6 C7 N21 -0.38(13) . . . . ?
C2 C6 C7 C8 -176.41(12) . . . . ?
C3 C2 C6 C7 179.47(13) . . . . ?
C3 C4 C5 N22 -0.60(18) . . . . ?
C3 C4 C15 C16 35.54(17) . . . . ?
C3 C4 C15 C20 -143.69(12) . . . . ?
C4 C15 C16 C17 -178.79(11) . . . . ?
C4 C15 C20 C19 178.37(11) . . . . ?
C5 N22 C1 N21 179.19(10) . . . . ?
C5 N22 C1 C2 -0.55(17) . . . . ?
C5 C4 C15 C16 -145.29(12) . . . . ?
C5 C4 C15 C20 35.47(16) . . . . ?
C6 C2 C3 C4 -178.82(13) . . . . ?
C6 C7 C8 O23 167.89(14) . . . . ?
C6 C7 C8 C9 -11.0(2) . . . . ?
C7 N21 C1 N22 -179.59(11) . . . . ?
C7 N21 C1 C2 0.19(13) . . . . ?
C7 C8 C9 C10 -42.58(18) . . . . ?
C7 C8 C9 C14 139.77(14) . . . . ?
C8 C9 C10 C11 -177.87(13) . . . . ?
C8 C9 C14 C13 178.85(14) . . . . ?
C9 C10 C11 C12 -1.0(2) . . . . ?
C10 C9 C14 C13 1.1(2) . . . . ?
C10 C11 C12 C13 1.3(3) . . . . ?
C11 C12 C13 C14 -0.4(3) . . . . ?
C12 C13 C14 C9 -0.8(3) . . . . ?
C14 C9 C10 C11 -0.2(2) . . . . ?
C15 C4 C5 N22 -179.80(10) . . . . ?
C15 C16 C17 C18 0.2(2) . . . . ?
C16 C15 C20 C19 -0.88(19) . . . . ?
C16 C17 C18 C19 -0.5(2) . . . . ?
C17 C18 C19 C20 0.1(2) . . . . ?
C18 C19 C20 C15 0.6(2) . . . . ?
C20 C15 C16 C17 0.47(19) . . . . ?
